data_1552025
loop_
_publ_author_name
'Dominik P. Halter'
'Frank W. Heinemann'
'Laurent Maron'
'Karsten Meyer'

_publ_section_title
;
 The role of uranium-arene bonding in H2O reduction catalysis
;
_journal_name_full 'Nature Chemistry'
_journal_page_first 259
_journal_page_last 267
_journal_paper_doi 10.1038/nchem.2899
_journal_volume 10
_journal_year 2018
_chemical_formula_moiety 'C63 H75 O4 U1, C18 H36 K1 N2 O6, C5 H12'
_chemical_formula_sum 'C86 H123 K N2 O10 U'
_chemical_formula_weight 1621.99
_space_group_crystal_system cubic
_space_group_IT_number 198
_space_group_name_Hall 'P 2ac 2ab 3'
_space_group_name_H-M_alt 'P 21 3'
_atom_sites_solution_hydrogens mixed
_cell_angle_alpha 90
_cell_angle_beta 90
_cell_angle_gamma 90
_cell_formula_units_Z 4
_cell_length_a 19.8738(16)
_cell_length_b 19.8738(16)
_cell_length_c 19.8738(16)
_cell_measurement_reflns_used 9982
_cell_measurement_temperature 100(2)
_cell_measurement_theta_max 24.67
_cell_measurement_theta_min 2.29
_cell_volume 7849.5(11)
_computing_cell_refinement 'Bruker SAINT'
_computing_data_collection 'Bruker APEX2'
_computing_data_reduction 'Bruker SAINT'
_computing_molecular_graphics 'SHELXTL 6.12 (Bruker AXS, 2002)'
_computing_publication_material 'Olex2 (Dolomanov et al., 2009)'
_computing_structure_refinement 'SHELXL-2014/6 (Sheldrick, 2008)'
_computing_structure_solution 'SHELXTL 6.12 (Bruker AXS, 2002)'
_diffrn_ambient_temperature 100.15
_diffrn_detector_area_resol_mean 83.33
_diffrn_measured_fraction_theta_full 1.000
_diffrn_measured_fraction_theta_max 0.999
_diffrn_measurement_device_type 'Bruker Kappa APEX II CCD area detector'
_diffrn_measurement_method 'phi and omega scans'
_diffrn_radiation_monochromator 'Quazar focussing montel optics'
_diffrn_radiation_source 'ImuS micro-focus tube'
_diffrn_radiation_type MoK\a
_diffrn_radiation_wavelength 0.71073
_diffrn_reflns_av_R_equivalents 0.0588
_diffrn_reflns_av_unetI/netI 0.0447
_diffrn_reflns_Laue_measured_fraction_full 1.000
_diffrn_reflns_Laue_measured_fraction_max 0.999
_diffrn_reflns_limit_h_max 26
_diffrn_reflns_limit_h_min -22
_diffrn_reflns_limit_k_max 25
_diffrn_reflns_limit_k_min -25
_diffrn_reflns_limit_l_max 26
_diffrn_reflns_limit_l_min -26
_diffrn_reflns_number 50661
_diffrn_reflns_point_group_measured_fraction_full 0.997
_diffrn_reflns_point_group_measured_fraction_max 0.997
_diffrn_reflns_theta_full 26.000
_diffrn_reflns_theta_max 27.838
_diffrn_reflns_theta_min 1.449
_diffrn_standards_number 0
_exptl_absorpt_coefficient_mu 2.180
_exptl_absorpt_correction_T_max 0.7456
_exptl_absorpt_correction_T_min 0.6869
_exptl_absorpt_correction_type multi-scan
_exptl_absorpt_process_details
;
SADABS-2014/4 (Bruker,2014/4) was used for absorption correction.
wR2(int) was 0.0876 before and 0.0787 after correction.
The Ratio of minimum to maximum transmission is 0.9213.
The \l/2 correction factor is 0.00150.
;
_exptl_crystal_colour orange
_exptl_crystal_density_diffrn 1.373
_exptl_crystal_density_method 'not measured'
_exptl_crystal_description prism
_exptl_crystal_F_000 3376
_exptl_crystal_size_max 0.11
_exptl_crystal_size_mid 0.1
_exptl_crystal_size_min 0.07
_refine_diff_density_max 0.972
_refine_diff_density_min -0.805
_refine_diff_density_rms 0.077
_refine_ls_abs_structure_details
;
 Flack x determined using 2471 quotients [(I+)-(I-)]/[(I+)+(I-)]
 (Parsons, Flack and Wagner, Acta Cryst. B69 (2013) 249-259).
;
_refine_ls_abs_structure_Flack 0.012(4)
_refine_ls_extinction_coef .
_refine_ls_extinction_method none
_refine_ls_goodness_of_fit_ref 1.081
_refine_ls_hydrogen_treatment constr
_refine_ls_matrix_type full
_refine_ls_number_parameters 325
_refine_ls_number_reflns 6221
_refine_ls_number_restraints 33
_refine_ls_restrained_S_all 1.089
_refine_ls_R_factor_all 0.0389
_refine_ls_R_factor_gt 0.0336
_refine_ls_shift/su_max 0.001
_refine_ls_shift/su_mean 0.000
_refine_ls_structure_factor_coef Fsqd
_refine_ls_weighting_details 'w=1/[\s^2^(Fo^2^)+(0.0241P)^2^+9.0306P] where P=(Fo^2^+2Fc^2^)/3'
_refine_ls_weighting_scheme calc
_refine_ls_wR_factor_gt 0.0721
_refine_ls_wR_factor_ref 0.0737
_reflns_Friedel_coverage 0.841
_reflns_Friedel_fraction_full 0.994
_reflns_Friedel_fraction_max 0.994
_reflns_number_gt 5765
_reflns_number_total 6221
_reflns_threshold_expression 'I > 2\s(I)'
_cod_data_source_file nchem.2899-s2.cif
_cod_data_source_block dh1601
_cod_original_cell_volume 7849.5(19)
_cod_database_code 1552025
_shelx_space_group_comment
;
The symmetry employed for this shelxl refinement is uniquely defined
by the following loop, which should always be used as a source of
symmetry information in preference to the above space-group names.
They are only intended as comments.
;
_shelx_estimated_absorpt_t_max 0.862
_shelx_estimated_absorpt_t_min 0.795
_olex2_refinement_description
;
1. Fixed Uiso
 At 1.2 times of:
  All C(H) groups, {H10D,H10E} of C102, {H23A,H23B} of C23, {H24A,H24B} of
  C24, {H25A,H25B} of C25, {H26A,H26B} of C26, {H27A,H27B} of C27, {H22A,H22B}
  of C22, {H4A,H4B} of C4, {H15A,H15B} of C15, {H16A,H16B} of C16, {H17A,H17B}
  of C17, {H18A,H18B} of C18, {H19A,H19B} of C19, {H20A,H20B} of C20
 At 1.5 times of:
  All C(H,H,H) groups, {H10F,H10G} of C103
2. Restrained distances
 C101-C102 = C102-C103
 1.54 with sigma of 0.02
 C101-C103
 2.6 with sigma of 0.02
3. Uiso/Uaniso restraints and constraints
C101 \\sim C102 \\sim C103: within 2A with sigma of 0.01 and sigma for terminal
atoms of 0.02
Uanis(C101) \\sim Ueq, Uanis(C102) \\sim Ueq, Uanis(C103) \\sim Ueq: with sigma
of 0.01 and sigma for terminal atoms of 0.02
4. Others
 Sof(O1A)=1-FVAR(1)
 Sof(O1)=FVAR(1)
 Fixed Sof: C101(0.66667) H10A(0.66667) H10B(0.66667) H10C(0.66667)
 C102(0.66667) H10D(0.66667) H10E(0.66667) C103(0.33333) H10F(0.33333)
 H10G(0.33333)
5.a Riding coordinates:
 C102(H10D,H10E), C103(H10F,H10G)
5.b Ternary CH refined with riding coordinates:
 C12(H12), C13(H13), C14(H14)
5.c Secondary CH2 refined with riding coordinates:
 C4(H4A,H4B), C15(H15A,H15B), C16(H16A,H16B), C17(H17A,H17B), C18(H18A,H18B),
 C19(H19A,H19B), C20(H20A,H20B), C22(H22A,H22B), C23(H23A,H23B), C24(H24A,H24B),
  C25(H25A,H25B), C26(H26A,H26B), C27(H27A,H27B)
5.d Me refined with riding coordinates:
 C101(H10A,H10B,H10C)
5.e Aromatic/amide H refined with riding coordinates:
 C8(H8), C10(H10)
5.f Idealised Me refined as rotating group:
 C3(H3A,H3B,H3C), C21(H21A,H21B,H21C)
;

loop_
_space_group_symop_operation_xyz
'x, y, z'
'z, x, y'
'y, z, x'
'-y+1/2, -z, x+1/2'
'z+1/2, -x+1/2, -y'
'-y, z+1/2, -x+1/2'
'-z+1/2, -x, y+1/2'
'-z, x+1/2, -y+1/2'
'y+1/2, -z+1/2, -x'
'x+1/2, -y+1/2, -z'
'-x, y+1/2, -z+1/2'
'-x+1/2, -y, z+1/2'

loop_
_atom_site_label
_atom_site_type_symbol
_atom_site_fract_x
_atom_site_fract_y
_atom_site_fract_z
_atom_site_U_iso_or_equiv
_atom_site_adp_type
_atom_site_occupancy
_atom_site_site_symmetry_order
_atom_site_calc_flag
_atom_site_refinement_flags_posn
_atom_site_refinement_flags_adp
_atom_site_refinement_flags_occupancy
_atom_site_disorder_assembly
_atom_site_disorder_group
U1 U 0.79349(2) 0.29349(2) 0.20651(2) 0.01696(8) Uani 1 3 d S T P . .
O1 O 0.8811(6) 0.2812(11) 0.2763(4) 0.024(3) Uani 0.72(5) 1 d . . . A 1
O1A O 0.8670(13) 0.314(3) 0.2885(17) 0.025(9) Uani 0.28(5) 1 d . . . A 2
O2 O 0.73855(17) 0.23855(17) 0.26145(17) 0.0209(13) Uani 1 3 d S T P A .
C1 C 0.9295(3) 0.3629(4) 0.1675(3) 0.0389(17) Uani 1 1 d . . . . .
C2 C 0.9179(3) 0.3211(3) 0.1132(4) 0.0400(18) Uani 1 1 d . . . . .
C3 C 0.9639(4) 0.2634(4) 0.0910(5) 0.061(2) Uani 1 1 d . . . . .
H3A H 0.9500 0.2218 0.1135 0.092 Uiso 1 1 calc GR . . . .
H3B H 1.0105 0.2740 0.1033 0.092 Uiso 1 1 calc GR . . . .
H3C H 0.9606 0.2576 0.0422 0.092 Uiso 1 1 calc GR . . . .
C4 C 0.9916(3) 0.3452(5) 0.2100(4) 0.056(2) Uani 1 1 d . . . . .
H4A H 1.0274 0.3781 0.1990 0.067 Uiso 1 1 calc R . . . .
H4B H 1.0078 0.3005 0.1954 0.067 Uiso 1 1 calc R . . . .
C5 C 0.9837(3) 0.3435(4) 0.2883(4) 0.0395(16) Uani 1 1 d . . . . .
C6 C 0.9288(3) 0.3087(4) 0.3181(3) 0.0350(16) Uani 1 1 d . . . . .
C7 C 0.9289(3) 0.2964(3) 0.3882(3) 0.0241(10) Uani 1 1 d . . . . .
C8 C 0.9843(3) 0.3189(3) 0.4251(3) 0.0293(13) Uani 1 1 d . . . . .
H8 H 0.9855 0.3100 0.4721 0.035 Uiso 1 1 calc R . . . .
C9 C 1.0385(3) 0.3541(3) 0.3964(3) 0.0301(13) Uani 1 1 d . . . . .
C10 C 1.0364(3) 0.3660(3) 0.3287(3) 0.0313(14) Uani 1 1 d . . . . .
H10 H 1.0722 0.3904 0.3085 0.038 Uiso 1 1 calc R . . . .
C11 C 0.8720(3) 0.2572(3) 0.4234(3) 0.0240(12) Uani 1 1 d . . . . .
C12 C 0.8289(4) 0.2086(5) 0.5340(3) 0.059(2) Uani 1 1 d . . . . .
H12 H 0.8395 0.2036 0.5829 0.070 Uiso 1 1 calc R . . . .
C13 C 0.7471(4) 0.2558(4) 0.4514(4) 0.0411(16) Uani 1 1 d . . . . .
H13 H 0.7038 0.2810 0.4465 0.049 Uiso 1 1 calc R . . . .
C14 C 0.8063(4) 0.1485(4) 0.4286(4) 0.050(2) Uani 1 1 d . . . . .
H14 H 0.8017 0.1026 0.4083 0.060 Uiso 1 1 calc R . . . .
C15 C 0.8866(4) 0.2481(4) 0.4988(3) 0.051(2) Uani 1 1 d . . . . .
H15A H 0.8916 0.2928 0.5202 0.061 Uiso 1 1 calc R . . . .
H15B H 0.9295 0.2234 0.5045 0.061 Uiso 1 1 calc R . . . .
C16 C 0.8631(3) 0.1867(3) 0.3929(4) 0.0362(16) Uani 1 1 d . . . . .
H16A H 0.8526 0.1907 0.3444 0.043 Uiso 1 1 calc R . . . .
H16B H 0.9057 0.1611 0.3974 0.043 Uiso 1 1 calc R . . . .
C17 C 0.7638(4) 0.2472(5) 0.5262(4) 0.062(3) Uani 1 1 d . . . . .
H17A H 0.7683 0.2919 0.5477 0.075 Uiso 1 1 calc R . . . .
H17B H 0.7269 0.2226 0.5490 0.075 Uiso 1 1 calc R . . . .
C18 C 0.7404(4) 0.1868(4) 0.4198(3) 0.046(2) Uani 1 1 d . . . . .
H18A H 0.7298 0.1914 0.3713 0.055 Uiso 1 1 calc R . . . .
H18B H 0.7032 0.1618 0.4416 0.055 Uiso 1 1 calc R . . . .
C19 C 0.8046(3) 0.2953(4) 0.4164(3) 0.0327(13) Uani 1 1 d . . . . .
H19A H 0.7937 0.3013 0.3682 0.039 Uiso 1 1 calc R . . . .
H19B H 0.8088 0.3404 0.4371 0.039 Uiso 1 1 calc R . . . .
C20 C 0.8223(5) 0.1416(5) 0.5035(5) 0.067(3) Uani 1 1 d . . . . .
H20A H 0.7859 0.1163 0.5262 0.080 Uiso 1 1 calc R . . . .
H20B H 0.8648 0.1163 0.5093 0.080 Uiso 1 1 calc R . . . .
C21 C 1.0969(3) 0.3761(4) 0.4405(4) 0.0459(18) Uani 1 1 d . . . . .
H21A H 1.0871 0.4204 0.4599 0.069 Uiso 1 1 calc GR . . . .
H21B H 1.1379 0.3788 0.4133 0.069 Uiso 1 1 calc GR . . . .
H21C H 1.1033 0.3434 0.4768 0.069 Uiso 1 1 calc GR . . . .
K1 K 0.65013(6) 0.34987(6) 0.84987(6) 0.0223(4) Uani 1 3 d S T P . .
O3 O 0.77383(19) 0.4022(2) 0.8006(2) 0.0338(10) Uani 1 1 d . . . . .
O4 O 0.7013(2) 0.47208(18) 0.8974(2) 0.0329(9) Uani 1 1 d . . . . .
N1 N 0.7362(2) 0.2638(2) 0.7638(2) 0.0268(18) Uani 1 3 d S T P . .
N2 N 0.5650(3) 0.4350(3) 0.9350(3) 0.0297(19) Uani 1 3 d S T P . .
C22 C 0.7892(3) 0.3049(3) 0.7322(3) 0.0384(14) Uani 1 1 d . . . . .
H22A H 0.7693 0.3299 0.6940 0.046 Uiso 1 1 calc R . . . .
H22B H 0.8240 0.2744 0.7137 0.046 Uiso 1 1 calc R . . . .
C23 C 0.8223(3) 0.3540(3) 0.7785(3) 0.0368(15) Uani 1 1 d . . . . .
H23A H 0.8414 0.3300 0.8177 0.044 Uiso 1 1 calc R . . . .
H23B H 0.8595 0.3771 0.7547 0.044 Uiso 1 1 calc R . . . .
C24 C 0.8048(3) 0.4539(3) 0.8391(3) 0.0367(15) Uani 1 1 d . . . . .
H24A H 0.8401 0.4762 0.8120 0.044 Uiso 1 1 calc R . . . .
H24B H 0.8263 0.4342 0.8795 0.044 Uiso 1 1 calc R . . . .
C25 C 0.7537(3) 0.5041(3) 0.8599(3) 0.0350(15) Uani 1 1 d . . . . .
H25A H 0.7752 0.5393 0.8880 0.042 Uiso 1 1 calc R . . . .
H25B H 0.7344 0.5261 0.8196 0.042 Uiso 1 1 calc R . . . .
C26 C 0.6593(3) 0.5191(3) 0.9300(3) 0.0332(14) Uani 1 1 d . . . . .
H26A H 0.6357 0.5470 0.8961 0.040 Uiso 1 1 calc R . . . .
H26B H 0.6867 0.5493 0.9586 0.040 Uiso 1 1 calc R . . . .
C27 C 0.6084(3) 0.4825(3) 0.9728(3) 0.0356(15) Uani 1 1 d . . . . .
H27A H 0.6326 0.4572 1.0083 0.043 Uiso 1 1 calc R . . . .
H27B H 0.5794 0.5161 0.9954 0.043 Uiso 1 1 calc R . . . .
C101 C 0.9063(11) 0.9874(10) 0.3884(10) 0.124(7) Uani 0.6667 1 d D U . . .
H10A H 0.9130 1.0254 0.3577 0.186 Uiso 0.6667 1 calc R . . . .
H10B H 0.9074 0.9453 0.3629 0.186 Uiso 0.6667 1 calc R . . . .
H10C H 0.8626 0.9919 0.4108 0.186 Uiso 0.6667 1 calc R . . . .
C102 C 0.9597(12) 0.9870(13) 0.4388(12) 0.132(7) Uani 0.6667 1 d D U . . .
H10D H 1.0014 0.9864 0.4115 0.158 Uiso 0.6667 1 d R . . . .
H10E H 0.9575 1.0326 0.4587 0.158 Uiso 0.6667 1 d R . . . .
C103 C 0.9758(19) 0.9457(19) 0.4941(16) 0.102(8) Uani 0.3333 1 d D U . . .
H10F H 0.9317 0.9437 0.5170 0.152 Uiso 0.3333 1 d R . . . .
H10G H 0.9801 0.9014 0.4716 0.152 Uiso 0.3333 1 d R . . . .

loop_
_atom_site_aniso_label
_atom_site_aniso_U_11
_atom_site_aniso_U_22
_atom_site_aniso_U_33
_atom_site_aniso_U_23
_atom_site_aniso_U_13
_atom_site_aniso_U_12
U1 0.01696(8) 0.01696(8) 0.01696(8) 0.00085(9) 0.00085(9) -0.00085(9)
O1 0.022(4) 0.031(8) 0.019(3) 0.006(3) -0.004(2) -0.005(4)
O1A 0.018(9) 0.03(2) 0.028(10) 0.014(13) -0.005(8) -0.005(10)
O2 0.0209(13) 0.0209(13) 0.0209(13) 0.0025(15) 0.0025(15) -0.0025(15)
C1 0.020(3) 0.061(5) 0.036(4) 0.028(3) -0.001(3) -0.018(3)
C2 0.033(4) 0.024(3) 0.063(5) 0.016(3) 0.032(4) 0.004(3)
C3 0.042(4) 0.048(4) 0.093(7) -0.002(4) 0.021(4) 0.010(4)
C4 0.037(4) 0.086(6) 0.046(4) 0.017(5) 0.006(4) -0.004(4)
C5 0.024(3) 0.061(4) 0.034(3) 0.019(4) -0.009(3) -0.012(3)
C6 0.022(3) 0.052(5) 0.030(3) 0.014(3) -0.005(2) -0.013(3)
C7 0.025(3) 0.023(3) 0.025(3) -0.001(3) -0.005(2) 0.005(3)
C8 0.027(3) 0.035(3) 0.026(3) -0.005(2) -0.005(2) -0.003(2)
C9 0.024(3) 0.028(3) 0.039(4) -0.006(3) -0.008(3) 0.003(2)
C10 0.013(3) 0.032(3) 0.049(4) 0.012(3) -0.001(3) -0.002(2)
C11 0.030(3) 0.027(3) 0.016(3) 0.005(2) -0.004(2) -0.001(2)
C12 0.058(5) 0.098(7) 0.020(3) 0.021(4) -0.010(3) -0.036(5)
C13 0.035(4) 0.044(4) 0.044(4) 0.004(3) 0.009(3) -0.007(3)
C14 0.067(6) 0.036(4) 0.046(4) 0.000(3) 0.017(4) -0.019(4)
C15 0.049(4) 0.083(6) 0.020(3) 0.010(3) -0.009(3) -0.024(4)
C16 0.041(4) 0.025(3) 0.042(4) 0.000(3) 0.008(3) -0.002(3)
C17 0.065(5) 0.089(6) 0.033(4) -0.022(4) 0.017(4) -0.041(5)
C18 0.048(4) 0.066(5) 0.024(3) 0.007(3) 0.003(3) -0.029(4)
C19 0.030(3) 0.039(3) 0.029(3) 0.004(3) 0.003(2) -0.005(3)
C20 0.071(6) 0.062(6) 0.067(6) 0.042(5) 0.007(5) -0.012(5)
C21 0.031(4) 0.051(4) 0.055(5) -0.008(4) -0.017(3) -0.008(3)
K1 0.0223(4) 0.0223(4) 0.0223(4) -0.0004(5) 0.0004(5) 0.0004(5)
O3 0.028(2) 0.037(2) 0.036(2) -0.003(2) 0.0007(19) -0.0036(16)
O4 0.038(2) 0.0210(19) 0.040(2) -0.0006(16) 0.006(2) -0.003(2)
N1 0.0268(18) 0.0268(18) 0.0268(18) -0.0027(19) 0.0027(19) 0.0027(19)
N2 0.0297(19) 0.0297(19) 0.0297(19) -0.002(2) 0.002(2) 0.002(2)
C22 0.031(3) 0.044(4) 0.040(3) -0.001(3) 0.015(3) -0.001(3)
C23 0.026(3) 0.043(4) 0.041(4) 0.004(3) 0.006(3) -0.001(3)
C24 0.040(4) 0.037(3) 0.033(3) 0.007(3) -0.001(3) -0.012(3)
C25 0.044(4) 0.028(3) 0.032(3) 0.003(3) -0.005(3) -0.010(3)
C26 0.038(4) 0.023(3) 0.039(4) -0.006(3) -0.001(3) 0.001(3)
C27 0.044(4) 0.027(3) 0.035(3) -0.012(3) -0.001(3) 0.001(3)
C101 0.148(15) 0.096(12) 0.129(14) -0.013(11) 0.013(13) 0.027(11)
C102 0.135(11) 0.123(10) 0.137(11) -0.023(9) 0.016(9) 0.027(9)
C103 0.105(12) 0.096(12) 0.104(12) -0.014(10) 0.015(10) 0.015(10)

loop_
_atom_type_symbol
_atom_type_description
_atom_type_scat_dispersion_real
_atom_type_scat_dispersion_imag
_atom_type_scat_source
C C 0.0033 0.0016 'International Tables Vol C Tables 4.2.6.8 and 6.1.1.4'
H H 0.0000 0.0000 'International Tables Vol C Tables 4.2.6.8 and 6.1.1.4'
N N 0.0061 0.0033 'International Tables Vol C Tables 4.2.6.8 and 6.1.1.4'
O O 0.0106 0.0060 'International Tables Vol C Tables 4.2.6.8 and 6.1.1.4'
K K 0.2009 0.2494 'International Tables Vol C Tables 4.2.6.8 and 6.1.1.4'
U U -9.6767 9.6646 'International Tables Vol C Tables 4.2.6.8 and 6.1.1.4'

loop_
_geom_angle_atom_site_label_1
_geom_angle_atom_site_label_2
_geom_angle_atom_site_label_3
_geom_angle
_geom_angle_site_symmetry_1
_geom_angle_site_symmetry_3
O1 U1 O1 119.920(17) . 8_645
O1 U1 O1 119.918(18) . 9_556
O1 U1 O1 119.919(18) 9_556 8_645
O1A U1 O1A 119.63(9) . 9_556
O1A U1 O1A 119.63(9) 9_556 8_645
O1A U1 O1A 119.63(9) . 8_645
O2 U1 O1 91.64(18) . 8_645
O2 U1 O1 91.64(18) . 9_556
O2 U1 O1 91.64(18) . .
O2 U1 O1A 93.5(4) . .
O2 U1 O1A 93.5(4) . 8_645
O2 U1 O1A 93.5(4) . 9_556
C6 O1 U1 150.2(15) . .
C6 O1A U1 153(4) . .
C2 C1 C2 119.6(6) . 8_645
C2 C1 C4 115.2(7) . .
C2 C1 C4 125.2(7) 8_645 .
C1 C2 C1 120.4(6) . 9_556
C1 C2 C3 114.3(8) 9_556 .
C1 C2 C3 125.1(8) . .
C2 C3 H3A 109.5 . .
C2 C3 H3B 109.5 . .
C2 C3 H3C 109.5 . .
H3A C3 H3B 109.5 . .
H3A C3 H3C 109.5 . .
H3B C3 H3C 109.5 . .
C1 C4 H4A 107.8 . .
C1 C4 H4B 107.8 . .
C1 C4 C5 118.1(6) . .
H4A C4 H4B 107.1 . .
C5 C4 H4A 107.8 . .
C5 C4 H4B 107.8 . .
C6 C5 C4 120.1(6) . .
C10 C5 C4 119.4(6) . .
C10 C5 C6 119.6(6) . .
O1 C6 C5 118.1(6) . .
O1 C6 C7 121.9(5) . .
O1A C6 C5 118.4(9) . .
O1A C6 C7 116.0(14) . .
C7 C6 C5 119.5(6) . .
C6 C7 C11 122.1(5) . .
C8 C7 C6 117.6(5) . .
C8 C7 C11 120.3(5) . .
C7 C8 H8 118.3 . .
C7 C8 C9 123.4(6) . .
C9 C8 H8 118.3 . .
C8 C9 C21 119.6(6) . .
C10 C9 C8 117.6(5) . .
C10 C9 C21 122.8(6) . .
C5 C10 H10 118.8 . .
C9 C10 C5 122.3(6) . .
C9 C10 H10 118.8 . .
C7 C11 C19 110.3(5) . .
C15 C11 C7 111.2(5) . .
C15 C11 C19 108.0(5) . .
C16 C11 C7 111.5(5) . .
C16 C11 C15 107.4(5) . .
C16 C11 C19 108.3(5) . .
C15 C12 H12 109.3 . .
C17 C12 H12 109.3 . .
C17 C12 C15 109.2(7) . .
C20 C12 H12 109.3 . .
C20 C12 C15 109.7(7) . .
C20 C12 C17 110.0(7) . .
C17 C13 H13 109.7 . .
C17 C13 C19 109.3(6) . .
C18 C13 H13 109.7 . .
C18 C13 C17 108.7(6) . .
C18 C13 C19 109.7(6) . .
C19 C13 H13 109.7 . .
C16 C14 H14 109.3 . .
C18 C14 H14 109.3 . .
C18 C14 C16 109.4(6) . .
C18 C14 C20 109.6(6) . .
C20 C14 H14 109.3 . .
C20 C14 C16 109.9(7) . .
C11 C15 C12 111.0(5) . .
C11 C15 H15A 109.4 . .
C11 C15 H15B 109.4 . .
C12 C15 H15A 109.4 . .
C12 C15 H15B 109.4 . .
H15A C15 H15B 108.0 . .
C11 C16 H16A 109.5 . .
C11 C16 H16B 109.5 . .
C14 C16 C11 110.7(5) . .
C14 C16 H16A 109.5 . .
C14 C16 H16B 109.5 . .
H16A C16 H16B 108.1 . .
C12 C17 C13 110.0(6) . .
C12 C17 H17A 109.7 . .
C12 C17 H17B 109.7 . .
C13 C17 H17A 109.7 . .
C13 C17 H17B 109.7 . .
H17A C17 H17B 108.2 . .
C13 C18 C14 109.2(6) . .
C13 C18 H18A 109.8 . .
C13 C18 H18B 109.8 . .
C14 C18 H18A 109.8 . .
C14 C18 H18B 109.8 . .
H18A C18 H18B 108.3 . .
C11 C19 C13 110.5(5) . .
C11 C19 H19A 109.5 . .
C11 C19 H19B 109.5 . .
C13 C19 H19A 109.5 . .
C13 C19 H19B 109.5 . .
H19A C19 H19B 108.1 . .
C12 C20 C14 109.9(6) . .
C12 C20 H20A 109.7 . .
C12 C20 H20B 109.7 . .
C14 C20 H20A 109.7 . .
C14 C20 H20B 109.7 . .
H20A C20 H20B 108.2 . .
C9 C21 H21A 109.5 . .
C9 C21 H21B 109.5 . .
C9 C21 H21C 109.5 . .
H21A C21 H21B 109.5 . .
H21A C21 H21C 109.5 . .
H21B C21 H21C 109.5 . .
O3 K1 O3 98.33(12) 7_665 .
O3 K1 O3 98.33(12) 6_646 .
O3 K1 O3 98.33(12) 7_665 6_646
O3 K1 N1 60.88(9) 6_646 .
O3 K1 N1 60.88(9) . .
O3 K1 N1 60.88(9) 7_665 .
O3 K1 N2 119.12(9) 6_646 .
O3 K1 N2 119.12(9) 7_665 .
O3 K1 N2 119.12(9) . .
O4 K1 O3 58.93(13) . .
O4 K1 O3 136.37(12) 7_665 .
O4 K1 O3 58.93(12) 7_665 7_665
O4 K1 O3 136.37(12) 6_646 7_665
O4 K1 O3 120.13(12) 6_646 .
O4 K1 O3 120.13(12) . 7_665
O4 K1 O3 120.13(12) 7_665 6_646
O4 K1 O3 58.93(12) 6_646 6_646
O4 K1 O3 136.37(12) . 6_646
O4 K1 O4 98.36(13) 6_646 .
O4 K1 O4 98.37(13) 7_665 6_646
O4 K1 O4 98.36(13) 7_665 .
O4 K1 N1 119.09(10) . .
O4 K1 N1 119.09(10) 7_665 .
O4 K1 N1 119.09(10) 6_646 .
O4 K1 N2 60.91(10) 7_665 .
O4 K1 N2 60.91(10) . .
O4 K1 N2 60.91(10) 6_646 .
N2 K1 N1 180.00(11) . .
C23 O3 K1 116.3(3) . .
C24 O3 K1 117.0(4) . .
C24 O3 C23 111.0(5) . .
C25 O4 K1 118.4(3) . .
C26 O4 K1 121.0(4) . .
C26 O4 C25 112.0(4) . .
C22 N1 K1 109.8(4) . .
C22 N1 K1 109.8(4) 6_646 .
C22 N1 K1 109.8(4) 7_665 .
C22 N1 C22 109.1(4) . 7_665
C22 N1 C22 109.1(4) 6_646 7_665
C22 N1 C22 109.1(4) . 6_646
C27 N2 K1 108.9(4) . .
C27 N2 K1 108.9(4) 6_646 .
C27 N2 K1 108.9(4) 7_665 .
C27 N2 C27 110.0(4) . 6_646
C27 N2 C27 110.0(4) 6_646 7_665
C27 N2 C27 110.0(4) . 7_665
N1 C22 H22A 108.6 . .
N1 C22 H22B 108.6 . .
N1 C22 C23 114.5(5) . .
H22A C22 H22B 107.6 . .
C23 C22 H22A 108.6 . .
C23 C22 H22B 108.6 . .
O3 C23 C22 109.3(5) . .
O3 C23 H23A 109.8 . .
O3 C23 H23B 109.8 . .
C22 C23 H23A 109.8 . .
C22 C23 H23B 109.8 . .
H23A C23 H23B 108.3 . .
O3 C24 H24A 109.7 . .
O3 C24 H24B 109.7 . .
O3 C24 C25 109.9(5) . .
H24A C24 H24B 108.2 . .
C25 C24 H24A 109.7 . .
C25 C24 H24B 109.7 . .
O4 C25 C24 110.1(5) . .
O4 C25 H25A 109.6 . .
O4 C25 H25B 109.6 . .
C24 C25 H25A 109.6 . .
C24 C25 H25B 109.6 . .
H25A C25 H25B 108.1 . .
O4 C26 H26A 109.7 . .
O4 C26 H26B 109.7 . .
O4 C26 C27 109.7(5) . .
H26A C26 H26B 108.2 . .
C27 C26 H26A 109.7 . .
C27 C26 H26B 109.7 . .
N2 C27 C26 114.2(5) . .
N2 C27 H27A 108.7 . .
N2 C27 H27B 108.7 . .
C26 C27 H27A 108.7 . .
C26 C27 H27B 108.7 . .
H27A C27 H27B 107.6 . .
H10A C101 H10B 109.5 . .
H10A C101 H10C 109.5 . .
H10B C101 H10C 109.5 . .
C102 C101 H10A 109.5 . .
C102 C101 H10B 109.5 . .
C102 C101 H10C 109.5 . .
C101 C102 H10D 103.4 . .
C101 C102 H10E 103.6 . .
H10D C102 H10E 105.4 . .
C103 C102 C101 135(3) . .
C103 C102 H10D 103.4 . .
C103 C102 H10E 103.5 . .
C102 C103 C102 144(4) 6_756 .
C102 C103 H10F 100.4 . .
C102 C103 H10F 101.0 6_756 .
C102 C103 H10G 101.2 6_756 .
C102 C103 H10G 100.7 . .
H10F C103 H10G 104.5 . .

loop_
_geom_bond_atom_site_label_1
_geom_bond_atom_site_label_2
_geom_bond_distance
_geom_bond_site_symmetry_2
U1 O1 2.240(9) .
U1 O1 2.240(9) 8_645
U1 O1 2.240(9) 9_556
U1 O1A 2.22(2) 8_645
U1 O1A 2.22(2) .
U1 O1A 2.22(2) 9_556
U1 O2 1.891(6) .
O1 C6 1.373(10) .
O1A C6 1.37(2) .
C1 C2 1.402(10) 8_645
C1 C2 1.382(10) .
C1 C4 1.536(9) .
C2 C1 1.401(10) 9_556
C2 C3 1.531(9) .
C3 H3A 0.9800 .
C3 H3B 0.9800 .
C3 H3C 0.9800 .
C4 H4A 0.9900 .
C4 H4B 0.9900 .
C4 C5 1.564(11) .
C5 C6 1.422(8) .
C5 C10 1.393(9) .
C6 C7 1.416(8) .
C7 C8 1.397(8) .
C7 C11 1.541(8) .
C8 H8 0.9500 .
C8 C9 1.404(9) .
C9 C10 1.367(9) .
C9 C21 1.519(8) .
C10 H10 0.9500 .
C11 C15 1.538(8) .
C11 C16 1.536(8) .
C11 C19 1.545(8) .
C12 H12 1.0000 .
C12 C15 1.556(10) .
C12 C17 1.511(13) .
C12 C20 1.468(13) .
C13 H13 1.0000 .
C13 C17 1.535(10) .
C13 C18 1.514(10) .
C13 C19 1.550(9) .
C14 H14 1.0000 .
C14 C16 1.534(9) .
C14 C18 1.526(11) .
C14 C20 1.528(11) .
C15 H15A 0.9900 .
C15 H15B 0.9900 .
C16 H16A 0.9900 .
C16 H16B 0.9900 .
C17 H17A 0.9900 .
C17 H17B 0.9900 .
C18 H18A 0.9900 .
C18 H18B 0.9900 .
C19 H19A 0.9900 .
C19 H19B 0.9900 .
C20 H20A 0.9900 .
C20 H20B 0.9900 .
C21 H21A 0.9800 .
C21 H21B 0.9800 .
C21 H21C 0.9800 .
K1 O3 2.843(4) 7_665
K1 O3 2.843(4) .
K1 O3 2.843(4) 6_646
K1 O4 2.797(4) 7_665
K1 O4 2.798(4) .
K1 O4 2.797(4) 6_646
K1 N1 2.963(8) .
K1 N2 2.930(9) .
O3 C23 1.429(7) .
O3 C24 1.421(7) .
O4 C25 1.429(8) .
O4 C26 1.412(7) .
N1 C22 1.473(7) 6_646
N1 C22 1.473(7) 7_665
N1 C22 1.473(7) .
N2 C27 1.483(7) .
N2 C27 1.483(7) 6_646
N2 C27 1.483(7) 7_665
C22 H22A 0.9900 .
C22 H22B 0.9900 .
C22 C23 1.494(9) .
C23 H23A 0.9900 .
C23 H23B 0.9900 .
C24 H24A 0.9900 .
C24 H24B 0.9900 .
C24 C25 1.482(9) .
C25 H25A 0.9900 .
C25 H25B 0.9900 .
C26 H26A 0.9900 .
C26 H26B 0.9900 .
C26 C27 1.509(9) .
C27 H27A 0.9900 .
C27 H27B 0.9900 .
C101 H10A 0.9800 .
C101 H10B 0.9800 .
C101 H10C 0.9800 .
C101 C102 1.46(2) .
C102 H10D 0.9902 .
C102 H10E 0.9899 .
C102 C103 1.41(2) .
C103 C102 1.19(3) 6_756
C103 H10F 0.9900 .
C103 H10G 0.9902 .

loop_
_geom_torsion_atom_site_label_1
_geom_torsion_atom_site_label_2
_geom_torsion_atom_site_label_3
_geom_torsion_atom_site_label_4
_geom_torsion
_geom_torsion_site_symmetry_1
_geom_torsion_site_symmetry_2
_geom_torsion_site_symmetry_3
_geom_torsion_site_symmetry_4
U1 O1 C6 C5 -74(2) . . . .
U1 O1 C6 C7 114.0(10) . . . .
U1 O1A C6 C5 70(6) . . . .
U1 O1A C6 C7 -138(3) . . . .
O1 C6 C7 C8 171.5(13) . . . .
O1 C6 C7 C11 -6.1(15) . . . .
O1A C6 C7 C8 -153(3) . . . .
O1A C6 C7 C11 30(3) . . . .
C1 C4 C5 C6 47.7(10) . . . .
C1 C4 C5 C10 -143.3(7) . . . .
C2 C1 C2 C1 -1.5(12) 8_645 . . 9_556
C2 C1 C2 C3 174.0(5) 8_645 . . .
C2 C1 C4 C5 48.7(10) 8_645 . . .
C2 C1 C4 C5 -133.3(7) . . . .
C4 C1 C2 C1 -179.6(4) . . . 9_556
C4 C1 C2 C3 -4.1(9) . . . .
C4 C5 C6 O1 -4.4(15) . . . .
C4 C5 C6 O1A -41(3) . . . .
C4 C5 C6 C7 167.9(6) . . . .
C4 C5 C10 C9 -167.1(6) . . . .
C5 C6 C7 C8 -0.6(10) . . . .
C5 C6 C7 C11 -178.2(6) . . . .
C6 C5 C10 C9 1.9(10) . . . .
C6 C7 C8 C9 1.4(9) . . . .
C6 C7 C11 C15 177.1(6) . . . .
C6 C7 C11 C16 57.3(8) . . . .
C6 C7 C11 C19 -63.1(7) . . . .
C7 C8 C9 C10 -0.6(9) . . . .
C7 C8 C9 C21 -179.5(6) . . . .
C7 C11 C15 C12 179.9(7) . . . .
C7 C11 C16 C14 180.0(5) . . . .
C7 C11 C19 C13 179.7(5) . . . .
C8 C7 C11 C15 -0.4(8) . . . .
C8 C7 C11 C16 -120.2(6) . . . .
C8 C7 C11 C19 119.4(6) . . . .
C8 C9 C10 C5 -1.1(9) . . . .
C10 C5 C6 O1 -173.4(13) . . . .
C10 C5 C6 O1A 151(3) . . . .
C10 C5 C6 C7 -1.0(10) . . . .
C11 C7 C8 C9 179.1(5) . . . .
C15 C11 C16 C14 57.9(7) . . . .
C15 C11 C19 C13 -58.5(7) . . . .
C15 C12 C17 C13 59.9(8) . . . .
C15 C12 C20 C14 -59.9(9) . . . .
C16 C11 C15 C12 -57.8(8) . . . .
C16 C11 C19 C13 57.4(6) . . . .
C16 C14 C18 C13 -61.1(7) . . . .
C16 C14 C20 C12 60.2(9) . . . .
C17 C12 C15 C11 -60.2(9) . . . .
C17 C12 C20 C14 60.2(8) . . . .
C17 C13 C18 C14 -59.1(7) . . . .
C17 C13 C19 C11 59.7(8) . . . .
C18 C13 C17 C12 59.5(8) . . . .
C18 C13 C19 C11 -59.3(7) . . . .
C18 C14 C16 C11 60.9(8) . . . .
C18 C14 C20 C12 -60.0(9) . . . .
C19 C11 C15 C12 58.7(8) . . . .
C19 C11 C16 C14 -58.5(7) . . . .
C19 C13 C17 C12 -60.2(8) . . . .
C19 C13 C18 C14 60.3(7) . . . .
C20 C12 C15 C11 60.4(9) . . . .
C20 C12 C17 C13 -60.5(8) . . . .
C20 C14 C16 C11 -59.5(8) . . . .
C20 C14 C18 C13 59.5(7) . . . .
C21 C9 C10 C5 177.7(6) . . . .
K1 O3 C23 C22 49.0(6) . . . .
K1 O3 C24 C25 -44.7(6) . . . .
K1 O4 C25 C24 -44.1(6) . . . .
K1 O4 C26 C27 37.0(6) . . . .
K1 N1 C22 C23 43.7(6) . . . .
K1 N2 C27 C26 48.9(5) . . . .
O3 C24 C25 O4 57.5(6) . . . .
O4 C26 C27 N2 -58.6(7) . . . .
N1 C22 C23 O3 -63.8(7) . . . .
C22 N1 C22 C23 164.1(5) 6_646 . . .
C22 N1 C22 C23 -76.7(9) 7_665 . . .
C23 O3 C24 C25 178.6(5) . . . .
C24 O3 C23 C22 -173.9(5) . . . .
C25 O4 C26 C27 -175.7(5) . . . .
C26 O4 C25 C24 167.7(5) . . . .
C27 N2 C27 C26 -70.5(9) 6_646 . . .
C27 N2 C27 C26 168.2(5) 7_665 . . .
C101 C102 C103 C102 -175(4) . . . 6_756
